data_7056711
loop_
_publ_author_name
'Lee, Sze-Ling'
'Hu, Fei-long'
'Shang, Xiu-Juan'
'Shi, Yi-Xiang'
'Tan, Ai Ling'
'Mizera, Jens'
'Clegg, Jack Kay'
'Zhang, Wen-Hua'
'Young, David James'
'Lang, Jian-Ping'

_publ_section_title
;
 Efficient ring-opening polymerization (ROP) of &#x025B;-caprolactone
 catalysed by isomeric pyridyl \b-diketonate iron(lll) complexes
;
_journal_name_full 'New J. Chem.'
_journal_paper_doi 10.1039/C7NJ03571C
_journal_year 2017
_chemical_formula_moiety 'C39 H27 Fe N6 O6, 4(H2 O)'
_chemical_formula_sum 'C39 H35 Fe N6 O10'
_chemical_formula_weight 803.58
_space_group_crystal_system trigonal
_space_group_IT_number 147
_space_group_name_Hall '-P 3'
_space_group_name_H-M_alt 'P -3'
_symmetry_space_group_name_Hall '-P 3'
_symmetry_space_group_name_H-M 'P -3'
_atom_sites_solution_hydrogens geom
_audit_creation_method SHELXL-2014/7
_audit_update_record
;
2017-04-21 deposited with the CCDC.
2017-10-24 downloaded from the CCDC.
;
_cell_angle_alpha 90
_cell_angle_beta 90
_cell_angle_gamma 120
_cell_formula_units_Z 2
_cell_length_a 16.0478(7)
_cell_length_b 16.0478(7)
_cell_length_c 8.2848(9)
_cell_measurement_reflns_used 3002
_cell_measurement_temperature 150(2)
_cell_measurement_theta_max 27.146
_cell_measurement_theta_min 2.812
_cell_volume 1847.8(2)
_computing_cell_refinement 'SAINT (Bruker-Nonius, 2003)'
_computing_data_collection 'APEX (Bruker-Nonius, 2003)'
_computing_data_reduction 'SAINT (Bruker-Nonius, 2003), XPREP (Bruker-Nonius, 2003)'
_computing_molecular_graphics
;ORTEP-3 (Farrugia, 1997)
WINGX-32 (Farrugia, 1999) 
;
_computing_publication_material 'enCIFer 1.1 (CCDC, 2005)'
_computing_structure_refinement 'SHELXL-2014/7 (Sheldrick, 2014)'
_computing_structure_solution 'SIR97 (Altomare, et. al. 1997)'
_diffrn_ambient_temperature 150(2)
_diffrn_measured_fraction_theta_full 0.998
_diffrn_measured_fraction_theta_max 0.998
_diffrn_measurement_device_type APEXII-FR591
_diffrn_measurement_method \w+\f
_diffrn_radiation_monochromator graphite
_diffrn_radiation_source 'rotating anode'
_diffrn_radiation_type MoK\a
_diffrn_radiation_wavelength 0.71073
_diffrn_reflns_av_R_equivalents 0.0374
_diffrn_reflns_av_unetI/netI 0.0360
_diffrn_reflns_Laue_measured_fraction_full 0.998
_diffrn_reflns_Laue_measured_fraction_max 0.998
_diffrn_reflns_limit_h_max 21
_diffrn_reflns_limit_h_min -21
_diffrn_reflns_limit_k_max 21
_diffrn_reflns_limit_k_min -21
_diffrn_reflns_limit_l_max 7
_diffrn_reflns_limit_l_min -11
_diffrn_reflns_number 13108
_diffrn_reflns_point_group_measured_fraction_full 0.998
_diffrn_reflns_point_group_measured_fraction_max 0.998
_diffrn_reflns_theta_full 25.000
_diffrn_reflns_theta_max 28.281
_diffrn_reflns_theta_min 2.931
_exptl_absorpt_coefficient_mu 0.477
_exptl_absorpt_correction_T_max 1.00000
_exptl_absorpt_correction_T_min 0.863333
_exptl_absorpt_process_details 'SADABS (Sheldrick, 1999)'
_exptl_crystal_colour red
_exptl_crystal_density_diffrn 1.444
_exptl_crystal_description plate
_exptl_crystal_F_000 834
_exptl_crystal_size_max 0.250
_exptl_crystal_size_mid 0.150
_exptl_crystal_size_min 0.050
_refine_diff_density_max 0.420
_refine_diff_density_min -0.479
_refine_diff_density_rms 0.066
_refine_ls_extinction_method none
_refine_ls_goodness_of_fit_ref 1.037
_refine_ls_hydrogen_treatment constr
_refine_ls_matrix_type full
_refine_ls_number_parameters 169
_refine_ls_number_reflns 3056
_refine_ls_number_restraints 0
_refine_ls_restrained_S_all 1.037
_refine_ls_R_factor_all 0.0813
_refine_ls_R_factor_gt 0.0512
_refine_ls_shift/su_max 0.000
_refine_ls_shift/su_mean 0.000
_refine_ls_structure_factor_coef Fsqd
_refine_ls_weighting_details 'w=1/[\s^2^(Fo^2^)+(0.0669P)^2^+1.5303P] where P=(Fo^2^+2Fc^2^)/3'
_refine_ls_weighting_scheme calc
_refine_ls_wR_factor_gt 0.1327
_refine_ls_wR_factor_ref 0.1506
_reflns_Friedel_coverage 0.000
_reflns_number_gt 2149
_reflns_number_total 3056
_reflns_threshold_expression 'I > 2\s(I)'
_cod_data_source_file c7nj03571c1.cif
_cod_data_source_block JM32FE
_cod_original_cell_volume 1847.8(3)
_cod_database_code 7056711
_shelx_shelxl_version_number 2014/7
_shelx_space_group_comment
;
The symmetry employed for this shelxl refinement is uniquely defined
by the following loop, which should always be used as a source of
symmetry information in preference to the above space-group names.
They are only intended as comments.
;

loop_
_space_group_symop_operation_xyz
'x, y, z'
'-y, x-y, z'
'-x+y, -x, z'
'-x, -y, -z'
'y, -x+y, -z'
'x-y, x, -z'

loop_
_atom_site_label
_atom_site_type_symbol
_atom_site_fract_x
_atom_site_fract_y
_atom_site_fract_z
_atom_site_U_iso_or_equiv
_atom_site_adp_type
_atom_site_occupancy
_atom_site_site_symmetry_order
_atom_site_calc_flag
_atom_site_refinement_flags_posn
_atom_site_refinement_flags_adp
_atom_site_refinement_flags_occupancy
Fe1 Fe 0.6667 0.3333 0.22961(7) 0.03008(19) Uani 1 3 d S T P
O1 O 0.54982(12) 0.27563(13) 0.0904(2) 0.0352(4) Uani 1 1 d . . .
N1 N 0.2633(3) 0.1064(2) -0.2598(5) 0.0791(10) Uani 1 1 d . . .
C1 C 0.3579(3) 0.1451(3) -0.2793(4) 0.0629(10) Uani 1 1 d . . .
H1 H 0.3811 0.1385 -0.3812 0.075 Uiso 1 1 calc R U .
O2 O 0.59425(12) 0.37434(12) 0.3754(2) 0.0339(4) Uani 1 1 d . . .
N2 N 0.37377(18) 0.33827(19) 0.5437(3) 0.0506(6) Uani 1 1 d . . .
C2 C 0.4238(2) 0.1943(2) -0.1588(3) 0.0448(7) Uani 1 1 d . . .
H2 H 0.4907 0.2210 -0.1784 0.054 Uiso 1 1 calc R U .
O3 O 0.1944(2) 0.0998(3) 0.3888(4) 0.1079(11) Uani 1 1 d . . .
C3 C 0.39149(19) 0.20437(17) -0.0087(3) 0.0350(5) Uani 1 1 d . . .
O4 O 0.0000 0.0000 0.2822(6) 0.0734(12) Uani 1 3 d S T P
C4 C 0.2947(2) 0.1650(2) 0.0176(4) 0.0515(7) Uani 1 1 d . . .
H4 H 0.2703 0.1703 0.1192 0.062 Uiso 1 1 calc R U .
C5 C 0.2336(3) 0.1169(3) -0.1119(6) 0.0747(12) Uani 1 1 d . . .
H5 H 0.1664 0.0895 -0.0950 0.090 Uiso 1 1 calc R U .
C6 C 0.46438(17) 0.25867(16) 0.1212(3) 0.0303(5) Uani 1 1 d . . .
C7 C 0.43753(18) 0.28791(18) 0.2607(3) 0.0342(5) Uani 1 1 d . . .
H7 H 0.3718 0.2693 0.2750 0.041 Uiso 1 1 calc R U .
C8 C 0.50378(18) 0.34368(17) 0.3809(3) 0.0305(5) Uani 1 1 d . . .
C9 C 0.46923(18) 0.37156(18) 0.5288(3) 0.0336(5) Uani 1 1 d . . .
C10 C 0.5350(2) 0.4286(2) 0.6448(3) 0.0436(6) Uani 1 1 d . . .
H10 H 0.6017 0.4510 0.6311 0.052 Uiso 1 1 calc R U .
C11 C 0.5014(2) 0.4526(2) 0.7823(4) 0.0543(8) Uani 1 1 d . . .
H11 H 0.5454 0.4921 0.8632 0.065 Uiso 1 1 calc R U .
C12 C 0.4061(3) 0.4196(3) 0.8005(4) 0.0566(8) Uani 1 1 d . . .
H12 H 0.3823 0.4351 0.8939 0.068 Uiso 1 1 calc R U .
C13 C 0.3445(3) 0.3629(3) 0.6804(4) 0.0613(9) Uani 1 1 d . . .
H13 H 0.2776 0.3397 0.6938 0.074 Uiso 1 1 calc R U .

loop_
_atom_site_aniso_label
_atom_site_aniso_U_11
_atom_site_aniso_U_22
_atom_site_aniso_U_33
_atom_site_aniso_U_23
_atom_site_aniso_U_13
_atom_site_aniso_U_12
Fe1 0.0319(2) 0.0319(2) 0.0265(3) 0.000 0.000 0.01594(12)
O1 0.0359(9) 0.0422(10) 0.0285(9) -0.0068(7) -0.0028(7) 0.0203(8)
N1 0.079(2) 0.074(2) 0.087(2) -0.0356(18) -0.0384(19) 0.0399(18)
C1 0.072(2) 0.074(2) 0.055(2) -0.0335(17) -0.0261(17) 0.046(2)
O2 0.0333(9) 0.0381(9) 0.0315(9) -0.0066(7) -0.0037(7) 0.0187(8)
N2 0.0490(15) 0.0644(16) 0.0496(15) -0.0036(12) -0.0007(11) 0.0368(13)
C2 0.0550(17) 0.0481(16) 0.0389(14) -0.0161(12) -0.0133(13) 0.0314(14)
O3 0.088(2) 0.122(3) 0.101(2) 0.018(2) -0.0052(19) 0.043(2)
C3 0.0421(14) 0.0272(12) 0.0371(13) -0.0058(10) -0.0103(11) 0.0183(11)
O4 0.0704(18) 0.0704(18) 0.080(3) 0.000 0.000 0.0352(9)
C4 0.0384(15) 0.0463(16) 0.0595(19) -0.0039(14) -0.0027(13) 0.0135(13)
C5 0.0407(18) 0.060(2) 0.109(3) -0.011(2) -0.022(2) 0.0145(16)
C6 0.0349(12) 0.0254(11) 0.0289(11) 0.0001(9) -0.0037(9) 0.0137(10)
C7 0.0311(12) 0.0362(13) 0.0336(12) -0.0028(10) -0.0002(10) 0.0156(10)
C8 0.0379(13) 0.0277(11) 0.0281(11) 0.0006(9) -0.0001(9) 0.0181(10)
C9 0.0408(14) 0.0367(13) 0.0296(12) -0.0003(10) -0.0003(10) 0.0241(11)
C10 0.0423(15) 0.0509(16) 0.0369(14) -0.0093(12) -0.0021(11) 0.0229(13)
C11 0.062(2) 0.067(2) 0.0375(15) -0.0179(14) -0.0071(14) 0.0355(17)
C12 0.070(2) 0.075(2) 0.0435(16) -0.0032(16) 0.0121(15) 0.0508(19)
C13 0.0531(19) 0.079(2) 0.069(2) 0.0035(18) 0.0108(16) 0.0455(19)

loop_
_atom_type_symbol
_atom_type_description
_atom_type_scat_dispersion_real
_atom_type_scat_dispersion_imag
_atom_type_scat_source
C C 0.0033 0.0016 'International Tables Vol C Tables 4.2.6.8 and 6.1.1.4'
H H 0.0000 0.0000 'International Tables Vol C Tables 4.2.6.8 and 6.1.1.4'
N N 0.0061 0.0033 'International Tables Vol C Tables 4.2.6.8 and 6.1.1.4'
O O 0.0106 0.0060 'International Tables Vol C Tables 4.2.6.8 and 6.1.1.4'
Fe Fe 0.3463 0.8444 'International Tables Vol C Tables 4.2.6.8 and 6.1.1.4'

loop_
_geom_angle_atom_site_label_1
_geom_angle_atom_site_label_2
_geom_angle_atom_site_label_3
_geom_angle
_geom_angle_site_symmetry_1
_geom_angle_site_symmetry_3
O1 Fe1 O1 89.84(7) 2_655 .
O1 Fe1 O1 89.84(7) 2_655 3_665
O1 Fe1 O1 89.84(7) . 3_665
O1 Fe1 O2 96.98(7) 2_655 3_665
O1 Fe1 O2 172.15(7) . 3_665
O1 Fe1 O2 86.33(7) 3_665 3_665
O1 Fe1 O2 86.33(7) 2_655 2_655
O1 Fe1 O2 96.99(7) . 2_655
O1 Fe1 O2 172.15(7) 3_665 2_655
O2 Fe1 O2 87.34(7) 3_665 2_655
O1 Fe1 O2 172.15(7) 2_655 .
O1 Fe1 O2 86.33(7) . .
O1 Fe1 O2 96.98(7) 3_665 .
O2 Fe1 O2 87.34(7) 3_665 .
O2 Fe1 O2 87.34(7) 2_655 .
C6 O1 Fe1 129.92(15) . .
C1 N1 C5 116.2(3) . .
N1 C1 C2 123.2(3) . .
N1 C1 H1 118.4 . .
C2 C1 H1 118.4 . .
C8 O2 Fe1 128.94(15) . .
C9 N2 C13 116.7(3) . .
C1 C2 C3 119.4(3) . .
C1 C2 H2 120.3 . .
C3 C2 H2 120.3 . .
C4 C3 C2 119.5(3) . .
C4 C3 C6 121.8(3) . .
C2 C3 C6 118.7(2) . .
C3 C4 C5 116.9(3) . .
C3 C4 H4 121.5 . .
C5 C4 H4 121.5 . .
N1 C5 C4 124.7(3) . .
N1 C5 H5 117.6 . .
C4 C5 H5 117.6 . .
O1 C6 C7 124.8(2) . .
O1 C6 C3 114.8(2) . .
C7 C6 C3 120.4(2) . .
C6 C7 C8 122.7(2) . .
C6 C7 H7 118.7 . .
C8 C7 H7 118.7 . .
O2 C8 C7 124.9(2) . .
O2 C8 C9 115.5(2) . .
C7 C8 C9 119.6(2) . .
N2 C9 C10 122.5(2) . .
N2 C9 C8 118.1(2) . .
C10 C9 C8 119.4(2) . .
C9 C10 C11 118.6(3) . .
C9 C10 H10 120.7 . .
C11 C10 H10 120.7 . .
C12 C11 C10 120.0(3) . .
C12 C11 H11 120.0 . .
C10 C11 H11 120.0 . .
C11 C12 C13 118.4(3) . .
C11 C12 H12 120.8 . .
C13 C12 H12 120.8 . .
N2 C13 C12 123.7(3) . .
N2 C13 H13 118.1 . .
C12 C13 H13 118.1 . .

loop_
_geom_bond_atom_site_label_1
_geom_bond_atom_site_label_2
_geom_bond_distance
_geom_bond_site_symmetry_2
Fe1 O1 1.9916(17) 2_655
Fe1 O1 1.9916(17) .
Fe1 O1 1.9916(17) 3_665
Fe1 O2 2.0019(17) 3_665
Fe1 O2 2.0019(17) 2_655
Fe1 O2 2.0019(17) .
O1 C6 1.283(3) .
N1 C1 1.331(5) .
N1 C5 1.356(5) .
C1 C2 1.380(4) .
C1 H1 0.9500 .
O2 C8 1.280(3) .
N2 C9 1.352(3) .
N2 C13 1.358(4) .
C2 C3 1.388(4) .
C2 H2 0.9500 .
C3 C4 1.370(4) .
C3 C6 1.505(3) .
C4 C5 1.397(5) .
C4 H4 0.9500 .
C5 H5 0.9500 .
C6 C7 1.394(3) .
C7 C8 1.404(3) .
C7 H7 0.9500 .
C8 C9 1.502(3) .
C9 C10 1.382(4) .
C10 C11 1.395(4) .
C10 H10 0.9500 .
C11 C12 1.354(5) .
C11 H11 0.9500 .
C12 C13 1.377(5) .
C12 H12 0.9500 .
C13 H13 0.9500 .

loop_
_geom_torsion_atom_site_label_1
_geom_torsion_atom_site_label_2
_geom_torsion_atom_site_label_3
_geom_torsion_atom_site_label_4
_geom_torsion
C5 N1 C1 C2 -0.6(6)
N1 C1 C2 C3 0.3(5)
C1 C2 C3 C4 0.3(4)
C1 C2 C3 C6 -179.7(3)
C2 C3 C4 C5 -0.5(4)
C6 C3 C4 C5 179.5(3)
C1 N1 C5 C4 0.4(6)
C3 C4 C5 N1 0.2(5)
Fe1 O1 C6 C7 7.2(4)
Fe1 O1 C6 C3 -173.80(15)
C4 C3 C6 O1 167.5(2)
C2 C3 C6 O1 -12.6(3)
C4 C3 C6 C7 -13.5(4)
C2 C3 C6 C7 166.5(2)
O1 C6 C7 C8 2.9(4)
C3 C6 C7 C8 -176.1(2)
Fe1 O2 C8 C7 -14.5(3)
Fe1 O2 C8 C9 165.83(15)
C6 C7 C8 O2 0.9(4)
C6 C7 C8 C9 -179.4(2)
C13 N2 C9 C10 -0.5(4)
C13 N2 C9 C8 178.6(3)
O2 C8 C9 N2 -177.7(2)
C7 C8 C9 N2 2.6(3)
O2 C8 C9 C10 1.5(3)
C7 C8 C9 C10 -178.3(2)
N2 C9 C10 C11 0.0(4)
C8 C9 C10 C11 -179.1(3)
C9 C10 C11 C12 0.4(5)
C10 C11 C12 C13 -0.4(5)
C9 N2 C13 C12 0.6(5)
C11 C12 C13 N2 -0.2(5)
